data_1518876
loop_
_publ_author_name
'Kubisiak, Marcin'
'Zelga, Karolina'
'Bury, Wojciech'
'Justyniak, Iwona'
'Budny-Godlewski, Krzysztof'
'Ochal, Zbigniew'
'Lewi\'nski, Janusz'

_publ_section_title
;
 Development of zinc alkyl/air systems as radical initiators for organic
 reactions
;
_journal_issue 5
_journal_name_full 'Chem. Sci.'
_journal_page_first 3102
_journal_paper_doi 10.1039/C5SC00600G
_journal_volume 6
_journal_year 2015
_chemical_formula_sum 'C38 H64 O26 Zn8'
_chemical_formula_weight 1460.01
_chemical_name_systematic
;
?
;
_space_group_IT_number 2
_symmetry_cell_setting triclinic
_symmetry_space_group_name_Hall '-P 1'
_symmetry_space_group_name_H-M 'P -1'
_atom_sites_solution_hydrogens geom
_atom_sites_solution_primary direct
_atom_sites_solution_secondary difmap
_audit_creation_method SHELXL-97
_audit_update_record
;
2009-11-10 deposited with the CCDC.
2015-03-19 downloaded from the CCDC.
;
_cell_angle_alpha 77.371(2)
_cell_angle_beta 83.044(3)
_cell_angle_gamma 80.914(3)
_cell_formula_units_Z 1
_cell_length_a 9.5731(4)
_cell_length_b 10.8542(6)
_cell_length_c 13.0771(7)
_cell_measurement_reflns_used 4813
_cell_measurement_temperature 100(2)
_cell_measurement_theta_max 26.373
_cell_measurement_theta_min 1.018
_cell_volume 1304.01(12)
_computing_cell_refinement 'Denzo & Scalepak (Otwinowski, Minor, 1997)'
_computing_data_collection 'Collect (Nonius B.V. 1998)'
_computing_data_reduction 'Denzo & Scalepak (Otwinowski, Minor, 1997)'
_computing_molecular_graphics
;
DIAMOND v2.1 (Brandenburg, 1999)
Ortep-3 for Windows, L.J.Farrugia (1997) J.Appl.Cryst. 30, 565,
ORTEP III (Burnett, Johnson, 1996)
;
_computing_publication_material
;
SHELXL-97 (Sheldrick, 1997),
;
_computing_structure_refinement 'SHELXL-97 (Sheldrick, 1997)'
_computing_structure_solution 'SHELXS-97 (Sheldrick, 1990)'
_diffrn_ambient_temperature 100(2)
_diffrn_measured_fraction_theta_full 0.979
_diffrn_measured_fraction_theta_max 0.979
_diffrn_measurement_details
;
363 frames, \w rotation 1\% per frame (145s per frame)
53 frames, \w rotation 1\% per frame (145s per frame)
32 frames, \w rotation 1\% per frame (145s per frame)
43 frames, \w rotation 1\% per frame (145s per frame)
;
_diffrn_measurement_device '\k-geometry diffractometr'
_diffrn_measurement_device_type 'Nonius Kappa-CCD'
_diffrn_measurement_method 'area detector \w scans'
_diffrn_radiation_monochromator graphite
_diffrn_radiation_source 'fine-focus sealed tube'
_diffrn_radiation_type MoK\a
_diffrn_radiation_wavelength 0.71073
_diffrn_reflns_av_R_equivalents 0.0302
_diffrn_reflns_av_sigmaI/netI 0.0441
_diffrn_reflns_limit_h_max 11
_diffrn_reflns_limit_h_min -11
_diffrn_reflns_limit_k_max 12
_diffrn_reflns_limit_k_min -12
_diffrn_reflns_limit_l_max 15
_diffrn_reflns_limit_l_min -15
_diffrn_reflns_number 8314
_diffrn_reflns_theta_full 24.71
_diffrn_reflns_theta_max 24.71
_diffrn_reflns_theta_min 2.57
_exptl_absorpt_coefficient_mu 3.696
_exptl_absorpt_correction_type multi-scan
_exptl_absorpt_process_details 'Scalepak (Otwinowski, Minor, 1997)'
_exptl_crystal_colour colorless
_exptl_crystal_density_diffrn 1.859
_exptl_crystal_density_method 'not measured'
_exptl_crystal_description prism
_exptl_crystal_F_000 740
_exptl_crystal_size_max 0.52
_exptl_crystal_size_mid 0.45
_exptl_crystal_size_min 0.28
_refine_diff_density_max 0.511
_refine_diff_density_min -0.560
_refine_diff_density_rms 0.107
_refine_ls_extinction_method none
_refine_ls_goodness_of_fit_ref 1.134
_refine_ls_hydrogen_treatment constr
_refine_ls_matrix_type full
_refine_ls_number_parameters 330
_refine_ls_number_reflns 4450
_refine_ls_number_restraints 0
_refine_ls_restrained_S_all 1.134
_refine_ls_R_factor_all 0.0535
_refine_ls_R_factor_gt 0.0391
_refine_ls_shift/su_max 0.001
_refine_ls_shift/su_mean 0.000
_refine_ls_structure_factor_coef Fsqd
_refine_ls_weighting_details 'calc w=1/[\s^2^(Fo^2^)+(0.0255P)^2^+3.1958P] where P=(Fo^2^+2Fc^2^)/3'
_refine_ls_weighting_scheme calc
_refine_ls_wR_factor_gt 0.0774
_refine_ls_wR_factor_ref 0.0831
_reflns_number_gt 3685
_reflns_number_total 4450
_reflns_threshold_expression I>2\s(I)
_cod_data_source_file c5sc00600g2.cif
_cod_data_source_block comp3
_cod_depositor_comments
;
The following automatic conversions were performed:

'_symmetry_cell_setting' value 'Triclinic' changed to 'triclinic'
according to
/usr/data/users/saulius/crontab/automatic-downloads/rss-feeds/RSC/lib/dictionaries/cif_core.dic
dictionary named 'cif_core.dic' version 2.4.2 from 2011-04-26.

Automatic conversion script
Id: cif_fix_values 3105 2015-03-04 15:46:00Z robertas 

 Adding full bibliography for 1518875--1518876.cif.
;
_cod_database_code 1518876

loop_
_symmetry_equiv_pos_as_xyz
'x, y, z'
'-x, -y, -z'

loop_
_atom_site_label
_atom_site_type_symbol
_atom_site_fract_x
_atom_site_fract_y
_atom_site_fract_z
_atom_site_U_iso_or_equiv
_atom_site_adp_type
_atom_site_occupancy
_atom_site_symmetry_multiplicity
_atom_site_calc_flag
_atom_site_refinement_flags
C1 C -0.3454(5) 0.3092(4) 0.7840(4) 0.0200(10) Uani 1 1 d .
C2 C -0.4826(5) 0.3989(5) 0.7753(4) 0.0238(11) Uani 1 1 d .
H2A H -0.5135 0.4218 0.8446 0.029 Uiso 1 1 calc R
H2B H -0.5562 0.3537 0.7585 0.029 Uiso 1 1 calc R
C3 C -0.4746(6) 0.5204(5) 0.6932(5) 0.0455(16) Uani 1 1 d .
H3A H -0.4024 0.5665 0.7091 0.068 Uiso 1 1 calc R
H3B H -0.5671 0.5740 0.6938 0.068 Uiso 1 1 calc R
H3C H -0.4491 0.4993 0.6236 0.068 Uiso 1 1 calc R
C4 C -0.0937(4) -0.0406(4) 0.6503(3) 0.0186(10) Uani 1 1 d .
C5 C -0.1485(5) -0.1163(5) 0.5850(4) 0.0255(11) Uani 1 1 d .
H5A H -0.0710 -0.1405 0.5327 0.031 Uiso 1 1 calc R
H5B H -0.2256 -0.0617 0.5458 0.031 Uiso 1 1 calc R
C6 C -0.2049(6) -0.2370(5) 0.6481(4) 0.0354(13) Uani 1 1 d .
H6A H -0.1345 -0.2858 0.6951 0.053 Uiso 1 1 calc R
H6B H -0.2231 -0.2889 0.5998 0.053 Uiso 1 1 calc R
H6C H -0.2934 -0.2136 0.6898 0.053 Uiso 1 1 calc R
C7 C 0.3442(5) 0.0741(5) 0.7068(4) 0.0255(11) Uani 1 1 d .
C8 C 0.4794(5) 0.0667(5) 0.6351(4) 0.0312(12) Uani 1 1 d .
H8A H 0.4803 -0.0022 0.5962 0.037 Uiso 1 1 calc R
H8B H 0.5609 0.0431 0.6787 0.037 Uiso 1 1 calc R
C9 C 0.4996(5) 0.1887(5) 0.5566(4) 0.0359(13) Uani 1 1 d .
H9A H 0.4191 0.2134 0.5132 0.054 Uiso 1 1 calc R
H9B H 0.5878 0.1755 0.5114 0.054 Uiso 1 1 calc R
H9C H 0.5049 0.2564 0.5942 0.054 Uiso 1 1 calc R
C10 C 0.2713(4) 0.1258(4) 1.0158(3) 0.0195(10) Uani 1 1 d .
C11 C 0.3665(5) 0.0922(4) 1.1042(4) 0.0218(10) Uani 1 1 d .
H11A H 0.4316 0.0136 1.0968 0.026 Uiso 1 1 calc R
H11B H 0.3071 0.0735 1.1717 0.026 Uiso 1 1 calc R
C12 C 0.4547(5) 0.1959(5) 1.1088(4) 0.0283(12) Uani 1 1 d .
H12A H 0.5134 0.2158 1.0421 0.042 Uiso 1 1 calc R
H12B H 0.5160 0.1659 1.1665 0.042 Uiso 1 1 calc R
H12C H 0.3913 0.2727 1.1206 0.042 Uiso 1 1 calc R
C13 C 0.1165(5) 0.3965(4) 0.6408(4) 0.0228(11) Uani 1 1 d .
C14 C 0.1941(6) 0.4908(5) 0.5620(4) 0.0296(12) Uani 1 1 d .
H14A H 0.1652 0.4938 0.4912 0.035 Uiso 1 1 calc R
H14B H 0.2972 0.4606 0.5611 0.035 Uiso 1 1 calc R
C15 C 0.1674(6) 0.6242(5) 0.5837(4) 0.0359(13) Uani 1 1 d .
H15A H 0.0674 0.6591 0.5763 0.054 Uiso 1 1 calc R
H15B H 0.2279 0.6784 0.5333 0.054 Uiso 1 1 calc R
H15C H 0.1896 0.6216 0.6554 0.054 Uiso 1 1 calc R
C16 C -0.0822(5) 0.2877(4) 1.0607(3) 0.0214(10) Uani 1 1 d .
H16 H 0.0051 0.2759 1.0987 0.026 Uiso 1 1 calc R
C17 C -0.1954(5) 0.3844(4) 1.1009(4) 0.0225(11) Uani 1 1 d .
H17A H -0.1523 0.4454 1.1294 0.027 Uiso 1 1 calc R
H17B H -0.2619 0.3418 1.1565 0.027 Uiso 1 1 calc R
C18 C -0.2713(5) 0.4516(5) 1.0033(4) 0.0265(11) Uani 1 1 d .
H18A H -0.3424 0.4015 0.9896 0.032 Uiso 1 1 calc R
H18B H -0.3183 0.5379 1.0099 0.032 Uiso 1 1 calc R
C19 C -0.1487(5) 0.4571(4) 0.9192(4) 0.0254(11) Uani 1 1 d .
H19A H -0.1819 0.4611 0.8496 0.030 Uiso 1 1 calc R
H19B H -0.1013 0.5330 0.9156 0.030 Uiso 1 1 calc R
O1 O -0.3323(3) 0.2283(3) 0.8691(2) 0.0235(7) Uani 1 1 d .
O2 O -0.2536(3) 0.3196(3) 0.7061(2) 0.0247(7) Uani 1 1 d .
O3 O -0.1099(3) 0.0799(3) 0.6202(2) 0.0230(7) Uani 1 1 d .
O4 O -0.0297(3) -0.0998(3) 0.7293(2) 0.0248(7) Uani 1 1 d .
O5 O 0.2716(3) -0.0172(3) 0.7182(3) 0.0268(8) Uani 1 1 d .
O6 O 0.3133(3) 0.1658(3) 0.7526(3) 0.0262(8) Uani 1 1 d .
O7 O 0.2030(3) 0.0410(3) 0.9992(2) 0.0235(7) Uani 1 1 d .
O8 O 0.2566(3) 0.2363(3) 0.9605(2) 0.0201(7) Uani 1 1 d .
O9 O 0.1154(3) 0.3975(3) 0.7375(2) 0.0255(8) Uani 1 1 d .
O10 O 0.0597(3) 0.3186(3) 0.6050(2) 0.0236(7) Uani 1 1 d .
O11 O -0.0020(3) 0.1312(3) 0.8280(2) 0.0177(7) Uani 1 1 d .
O12 O -0.1294(3) 0.1700(3) 1.0668(2) 0.0190(7) Uani 1 1 d .
O13 O -0.0521(3) 0.3408(3) 0.9500(2) 0.0213(7) Uani 1 1 d .
Zn1 Zn -0.16142(5) 0.13225(5) 0.93349(4) 0.01823(14) Uani 1 1 d .
Zn2 Zn -0.07242(5) 0.20979(5) 0.69189(4) 0.01796(14) Uani 1 1 d .
Zn3 Zn 0.09658(5) -0.03552(5) 0.81062(4) 0.01873(14) Uani 1 1 d .
Zn4 Zn 0.13942(5) 0.23597(5) 0.84484(4) 0.02013(14) Uani 1 1 d .

loop_
_atom_site_aniso_label
_atom_site_aniso_U_11
_atom_site_aniso_U_22
_atom_site_aniso_U_33
_atom_site_aniso_U_23
_atom_site_aniso_U_13
_atom_site_aniso_U_12
C1 0.019(2) 0.021(3) 0.023(3) -0.008(2) -0.004(2) -0.005(2)
C2 0.021(2) 0.029(3) 0.019(2) -0.001(2) 0.0004(19) -0.003(2)
C3 0.027(3) 0.032(3) 0.067(4) 0.008(3) 0.003(3) -0.002(2)
C4 0.016(2) 0.025(3) 0.013(2) -0.004(2) 0.0057(18) -0.003(2)
C5 0.033(3) 0.024(3) 0.021(3) -0.008(2) -0.002(2) -0.007(2)
C6 0.042(3) 0.036(3) 0.034(3) -0.014(3) 0.008(2) -0.023(3)
C7 0.029(3) 0.022(3) 0.022(3) 0.002(2) -0.002(2) -0.001(2)
C8 0.025(3) 0.034(3) 0.031(3) -0.001(2) 0.005(2) -0.009(2)
C9 0.031(3) 0.037(3) 0.036(3) 0.000(3) 0.010(2) -0.013(2)
C10 0.016(2) 0.023(3) 0.019(2) -0.004(2) 0.0041(19) -0.006(2)
C11 0.023(2) 0.021(3) 0.023(3) -0.003(2) -0.003(2) -0.005(2)
C12 0.028(3) 0.030(3) 0.026(3) 0.002(2) -0.003(2) -0.011(2)
C13 0.022(2) 0.021(3) 0.021(3) 0.002(2) -0.001(2) 0.000(2)
C14 0.041(3) 0.027(3) 0.020(3) 0.004(2) 0.001(2) -0.019(2)
C15 0.046(3) 0.029(3) 0.031(3) 0.002(2) -0.002(2) -0.009(3)
C16 0.031(3) 0.018(3) 0.017(2) -0.001(2) -0.005(2) -0.009(2)
C17 0.026(3) 0.020(3) 0.023(3) -0.005(2) 0.002(2) -0.009(2)
C18 0.031(3) 0.015(3) 0.033(3) -0.007(2) 0.001(2) -0.001(2)
C19 0.032(3) 0.012(2) 0.031(3) 0.001(2) -0.006(2) -0.006(2)
O1 0.0242(17) 0.0240(19) 0.0203(18) 0.0018(15) -0.0015(14) -0.0064(14)
O2 0.0250(17) 0.0244(19) 0.0194(18) -0.0001(14) 0.0034(14) 0.0019(14)
O3 0.0305(18) 0.0211(19) 0.0181(17) -0.0035(14) -0.0029(14) -0.0061(14)
O4 0.0350(19) 0.0160(18) 0.0241(19) -0.0039(15) -0.0036(15) -0.0054(14)
O5 0.0319(19) 0.0211(19) 0.0256(19) -0.0045(15) 0.0054(15) -0.0049(15)
O6 0.0232(17) 0.030(2) 0.0268(19) -0.0064(16) 0.0026(14) -0.0102(15)
O7 0.0304(18) 0.0181(17) 0.0229(18) 0.0022(14) -0.0056(14) -0.0122(15)
O8 0.0265(17) 0.0157(17) 0.0178(17) 0.0017(14) -0.0025(13) -0.0085(13)
O9 0.040(2) 0.0182(18) 0.0167(18) 0.0013(14) -0.0004(15) -0.0087(15)
O10 0.0296(18) 0.0236(19) 0.0182(17) -0.0020(14) 0.0008(14) -0.0104(15)
O11 0.0223(16) 0.0127(16) 0.0168(16) -0.0001(13) 0.0001(13) -0.0042(13)
O12 0.0274(17) 0.0145(16) 0.0152(16) -0.0011(13) -0.0019(13) -0.0062(13)
O13 0.0270(17) 0.0170(17) 0.0171(17) 0.0014(14) 0.0019(13) -0.0041(14)
Zn1 0.0218(3) 0.0166(3) 0.0154(3) -0.0003(2) 0.0005(2) -0.0056(2)
Zn2 0.0209(3) 0.0170(3) 0.0150(3) -0.0005(2) 0.0000(2) -0.0048(2)
Zn3 0.0220(3) 0.0154(3) 0.0177(3) -0.0006(2) -0.0005(2) -0.0042(2)
Zn4 0.0248(3) 0.0175(3) 0.0183(3) 0.0009(2) -0.0031(2) -0.0091(2)

loop_
_atom_type_symbol
_atom_type_description
_atom_type_scat_dispersion_real
_atom_type_scat_dispersion_imag
_atom_type_scat_source
C C 0.0033 0.0016 'International Tables Vol C Tables 4.2.6.8 and 6.1.1.4'
H H 0.0000 0.0000 'International Tables Vol C Tables 4.2.6.8 and 6.1.1.4'
O O 0.0106 0.0060 'International Tables Vol C Tables 4.2.6.8 and 6.1.1.4'
Zn Zn 0.2839 1.4301 'International Tables Vol C Tables 4.2.6.8 and 6.1.1.4'

loop_
_geom_angle_atom_site_label_1
_geom_angle_atom_site_label_2
_geom_angle_atom_site_label_3
_geom_angle
_geom_angle_site_symmetry_1
_geom_angle_site_symmetry_3
O2 C1 O1 125.1(4) . .
O2 C1 C2 117.8(4) . .
O1 C1 C2 117.0(4) . .
C1 C2 C3 114.7(4) . .
C1 C2 H2A 108.6 . .
C3 C2 H2A 108.6 . .
C1 C2 H2B 108.6 . .
C3 C2 H2B 108.6 . .
H2A C2 H2B 107.6 . .
C2 C3 H3A 109.5 . .
C2 C3 H3B 109.5 . .
H3A C3 H3B 109.5 . .
C2 C3 H3C 109.5 . .
H3A C3 H3C 109.5 . .
H3B C3 H3C 109.5 . .
O4 C4 O3 124.0(4) . .
O4 C4 C5 118.3(4) . .
O3 C4 C5 117.6(4) . .
C4 C5 C6 114.2(4) . .
C4 C5 H5A 108.7 . .
C6 C5 H5A 108.7 . .
C4 C5 H5B 108.7 . .
C6 C5 H5B 108.7 . .
H5A C5 H5B 107.6 . .
C5 C6 H6A 109.5 . .
C5 C6 H6B 109.5 . .
H6A C6 H6B 109.5 . .
C5 C6 H6C 109.5 . .
H6A C6 H6C 109.5 . .
H6B C6 H6C 109.5 . .
O6 C7 O5 124.8(4) . .
O6 C7 C8 118.8(4) . .
O5 C7 C8 116.4(4) . .
C7 C8 C9 114.4(4) . .
C7 C8 H8A 108.7 . .
C9 C8 H8A 108.7 . .
C7 C8 H8B 108.7 . .
C9 C8 H8B 108.7 . .
H8A C8 H8B 107.6 . .
C8 C9 H9A 109.5 . .
C8 C9 H9B 109.5 . .
H9A C9 H9B 109.5 . .
C8 C9 H9C 109.5 . .
H9A C9 H9C 109.5 . .
H9B C9 H9C 109.5 . .
O8 C10 O7 120.2(4) . .
O8 C10 C11 120.6(4) . .
O7 C10 C11 119.2(4) . .
C10 C11 C12 114.3(4) . .
C10 C11 H11A 108.7 . .
C12 C11 H11A 108.7 . .
C10 C11 H11B 108.7 . .
C12 C11 H11B 108.7 . .
H11A C11 H11B 107.6 . .
C11 C12 H12A 109.5 . .
C11 C12 H12B 109.5 . .
H12A C12 H12B 109.5 . .
C11 C12 H12C 109.5 . .
H12A C12 H12C 109.5 . .
H12B C12 H12C 109.5 . .
O9 C13 O10 124.7(4) . .
O9 C13 C14 118.4(4) . .
O10 C13 C14 116.9(4) . .
C13 C14 C15 114.0(4) . .
C13 C14 H14A 108.8 . .
C15 C14 H14A 108.8 . .
C13 C14 H14B 108.8 . .
C15 C14 H14B 108.8 . .
H14A C14 H14B 107.6 . .
C14 C15 H15A 109.5 . .
C14 C15 H15B 109.5 . .
H15A C15 H15B 109.5 . .
C14 C15 H15C 109.5 . .
H15A C15 H15C 109.5 . .
H15B C15 H15C 109.5 . .
O12 C16 O13 106.7(3) . .
O12 C16 C17 113.1(4) . .
O13 C16 C17 105.2(4) . .
O12 C16 H16 110.5 . .
O13 C16 H16 110.5 . .
C17 C16 H16 110.5 . .
C16 C17 C18 103.7(4) . .
C16 C17 H17A 111.0 . .
C18 C17 H17A 111.0 . .
C16 C17 H17B 111.0 . .
C18 C17 H17B 111.0 . .
H17A C17 H17B 109.0 . .
C19 C18 C17 101.1(4) . .
C19 C18 H18A 111.5 . .
C17 C18 H18A 111.5 . .
C19 C18 H18B 111.5 . .
C17 C18 H18B 111.5 . .
H18A C18 H18B 109.4 . .
O13 C19 C18 105.5(4) . .
O13 C19 H19A 110.6 . .
C18 C19 H19A 110.6 . .
O13 C19 H19B 110.6 . .
C18 C19 H19B 110.6 . .
H19A C19 H19B 108.8 . .
C1 O1 Zn1 130.8(3) . .
C1 O2 Zn2 126.6(3) . .
C4 O3 Zn2 129.3(3) . .
C4 O4 Zn3 128.7(3) . .
C7 O5 Zn3 125.1(3) . .
C7 O6 Zn4 136.2(3) . .
C10 O7 Zn1 139.0(3) . 2_557
C10 O8 Zn4 107.8(3) . .
C13 O9 Zn4 121.2(3) . .
C13 O10 Zn2 122.5(3) . .
Zn1 O11 Zn2 107.89(14) . .
Zn1 O11 Zn3 116.56(14) . .
Zn2 O11 Zn3 104.90(14) . .
Zn1 O11 Zn4 113.26(14) . .
Zn2 O11 Zn4 104.94(13) . .
Zn3 O11 Zn4 108.34(14) . .
C16 O12 Zn3 119.4(3) . 2_557
C16 O12 Zn1 115.7(2) . .
Zn3 O12 Zn1 121.28(15) 2_557 .
C16 O13 C19 109.8(3) . .
C16 O13 Zn4 120.5(3) . .
C19 O13 Zn4 129.6(3) . .
O11 Zn1 O12 116.93(12) . .
O11 Zn1 O1 109.80(13) . .
O12 Zn1 O1 115.53(13) . .
O11 Zn1 O7 112.51(13) . 2_557
O12 Zn1 O7 92.44(12) . 2_557
O1 Zn1 O7 108.25(13) . 2_557
O11 Zn1 Zn2 36.26(9) . .
O12 Zn1 Zn2 140.52(9) . .
O1 Zn1 Zn2 73.73(9) . .
O7 Zn1 Zn2 122.27(9) 2_557 .
O11 Zn2 O3 110.59(13) . .
O11 Zn2 O10 111.09(12) . .
O3 Zn2 O10 111.31(13) . .
O11 Zn2 O2 111.91(13) . .
O3 Zn2 O2 105.60(13) . .
O10 Zn2 O2 106.14(13) . .
O11 Zn2 Zn3 37.58(9) . .
O3 Zn2 Zn3 77.33(9) . .
O10 Zn2 Zn3 109.47(10) . .
O2 Zn2 Zn3 140.24(9) . .
O11 Zn2 Zn4 37.66(8) . .
O3 Zn2 Zn4 137.50(9) . .
O10 Zn2 Zn4 75.32(9) . .
O2 Zn2 Zn4 112.72(10) . .
Zn3 Zn2 Zn4 61.616(17) . .
O11 Zn2 Zn1 35.85(8) . .
O3 Zn2 Zn1 109.80(9) . .
O10 Zn2 Zn1 135.38(9) . .
O2 Zn2 Zn1 78.35(9) . .
Zn3 Zn2 Zn1 64.022(17) . .
Zn4 Zn2 Zn1 62.792(17) . .
O12 Zn3 O11 119.80(12) 2_557 .
O12 Zn3 O5 110.78(13) 2_557 .
O11 Zn3 O5 110.44(13) . .
O12 Zn3 O4 105.05(12) 2_557 .
O11 Zn3 O4 104.46(13) . .
O5 Zn3 O4 104.90(13) . .
O12 Zn3 Zn2 152.72(9) 2_557 .
O11 Zn3 Zn2 37.52(9) . .
O5 Zn3 Zn2 94.75(10) . .
O4 Zn3 Zn2 76.17(9) . .
O11 Zn4 O8 134.03(12) . .
O11 Zn4 O9 107.99(13) . .
O8 Zn4 O9 115.68(13) . .
O11 Zn4 O6 100.87(12) . .
O8 Zn4 O6 92.86(13) . .
O9 Zn4 O6 90.21(13) . .
O11 Zn4 O13 85.22(11) . .
O8 Zn4 O13 84.63(11) . .
O9 Zn4 O13 85.39(12) . .
O6 Zn4 O13 173.38(11) . .
O11 Zn4 Zn2 37.40(8) . .
O8 Zn4 Zn2 170.93(9) . .
O9 Zn4 Zn2 71.65(9) . .
O6 Zn4 Zn2 92.44(9) . .
O13 Zn4 Zn2 90.86(7) . .

loop_
_geom_bond_atom_site_label_1
_geom_bond_atom_site_label_2
_geom_bond_distance
_geom_bond_site_symmetry_2
C1 O2 1.260(5) .
C1 O1 1.264(5) .
C1 C2 1.507(6) .
C2 C3 1.513(7) .
C2 H2A 0.9900 .
C2 H2B 0.9900 .
C3 H3A 0.9800 .
C3 H3B 0.9800 .
C3 H3C 0.9800 .
C4 O4 1.262(5) .
C4 O3 1.270(5) .
C4 C5 1.494(6) .
C5 C6 1.527(7) .
C5 H5A 0.9900 .
C5 H5B 0.9900 .
C6 H6A 0.9800 .
C6 H6B 0.9800 .
C6 H6C 0.9800 .
C7 O6 1.249(6) .
C7 O5 1.271(6) .
C7 C8 1.505(7) .
C8 C9 1.512(7) .
C8 H8A 0.9900 .
C8 H8B 0.9900 .
C9 H9A 0.9800 .
C9 H9B 0.9800 .
C9 H9C 0.9800 .
C10 O8 1.254(5) .
C10 O7 1.278(5) .
C10 C11 1.505(6) .
C11 C12 1.525(6) .
C11 H11A 0.9900 .
C11 H11B 0.9900 .
C12 H12A 0.9800 .
C12 H12B 0.9800 .
C12 H12C 0.9800 .
C13 O9 1.266(5) .
C13 O10 1.269(6) .
C13 C14 1.502(6) .
C14 C15 1.512(7) .
C14 H14A 0.9900 .
C14 H14B 0.9900 .
C15 H15A 0.9800 .
C15 H15B 0.9800 .
C15 H15C 0.9800 .
C16 O12 1.405(5) .
C16 O13 1.449(5) .
C16 C17 1.515(6) .
C16 H16 1.0000 .
C17 C18 1.529(7) .
C17 H17A 0.9900 .
C17 H17B 0.9900 .
C18 C19 1.508(7) .
C18 H18A 0.9900 .
C18 H18B 0.9900 .
C19 O13 1.453(5) .
C19 H19A 0.9900 .
C19 H19B 0.9900 .
O1 Zn1 1.970(3) .
O2 Zn2 1.957(3) .
O3 Zn2 1.953(3) .
O4 Zn3 1.996(3) .
O5 Zn3 1.953(3) .
O6 Zn4 2.079(3) .
O7 Zn1 1.974(3) 2_557
O8 Zn4 1.990(3) .
O9 Zn4 1.993(3) .
O10 Zn2 1.955(3) .
O11 Zn1 1.929(3) .
O11 Zn2 1.948(3) .
O11 Zn3 1.951(3) .
O11 Zn4 1.960(3) .
O12 Zn3 1.937(3) 2_557
O12 Zn1 1.945(3) .
O13 Zn4 2.441(3) .
Zn1 O7 1.974(3) 2_557
Zn1 Zn2 3.1350(7) .
Zn2 Zn3 3.0916(7) .
Zn2 Zn4 3.0995(7) .
Zn3 O12 1.937(3) 2_557
